data_7057156
loop_
_publ_author_name
'Montis, Riccardo'
'Arca, Massimiliano'
'Aragoni, M. Carla'
'Blake, Alexander J.'
'Castellano, Carlo'
'Demartin, Francesco'
'Isaia, Francesco'
'Lippolis, Vito'
'Pintus, Anna'
'Lenard\~ao, Eder J.'
'Perin, Gelson'
'O'Connor, Alice E.'
'Thurow, Samuel'

_publ_section_title
;
 Structural diversity in the products formed by the reactions of
 2-arylselanyl pyridine derivatives and dihalogens
;
_journal_issue 13
_journal_name_full 'New Journal of Chemistry'
_journal_page_first 10592
_journal_paper_doi 10.1039/C8NJ00495A
_journal_volume 42
_journal_year 2018
_chemical_formula_sum 'C11 H8 Br Cl I N Se'
_chemical_formula_weight 475.40
_space_group_crystal_system triclinic
_space_group_IT_number 2
_space_group_name_Hall '-P 1'
_space_group_name_H-M_alt 'P -1'
_symmetry_space_group_name_Hall '-P 1'
_symmetry_space_group_name_H-M 'P -1'
_atom_sites_solution_hydrogens geom
_audit_creation_method SHELXL-2017/1
_audit_update_record
;
2018-03-06 deposited with the CCDC.
2018-03-12 downloaded from the CCDC.
;
_cell_angle_alpha 104.07(3)
_cell_angle_beta 107.51(3)
_cell_angle_gamma 103.00(3)
_cell_formula_units_Z 2
_cell_length_a 7.8181(16)
_cell_length_b 9.764(2)
_cell_length_c 10.419(2)
_cell_measurement_reflns_used 5289
_cell_measurement_temperature 294(2)
_cell_measurement_theta_max 31.09
_cell_measurement_theta_min 2.17
_cell_volume 696.5(4)
_computing_data_reduction 'Bruker AXS SAINT software'
_computing_structure_refinement 'SHELXL-2017/1 (Sheldrick, 2017)'
_computing_structure_solution SIR92
_diffrn_ambient_temperature 294(2)
_diffrn_measured_fraction_theta_full 0.997
_diffrn_measured_fraction_theta_max 0.894
_diffrn_measurement_device_type 'APEX II CCD diffractometer'
_diffrn_measurement_method 'omega scan'
_diffrn_radiation_type MoK\a
_diffrn_radiation_wavelength 0.71073
_diffrn_reflns_av_R_equivalents 0.0243
_diffrn_reflns_av_unetI/netI 0.0267
_diffrn_reflns_Laue_measured_fraction_full 0.997
_diffrn_reflns_Laue_measured_fraction_max 0.894
_diffrn_reflns_limit_h_max 11
_diffrn_reflns_limit_h_min -11
_diffrn_reflns_limit_k_max 14
_diffrn_reflns_limit_k_min -14
_diffrn_reflns_limit_l_max 14
_diffrn_reflns_limit_l_min -14
_diffrn_reflns_number 7466
_diffrn_reflns_point_group_measured_fraction_full 0.997
_diffrn_reflns_point_group_measured_fraction_max 0.894
_diffrn_reflns_theta_full 25.000
_diffrn_reflns_theta_max 31.753
_diffrn_reflns_theta_min 2.175
_exptl_absorpt_coefficient_mu 7.945
_exptl_absorpt_correction_type empirical
_exptl_absorpt_process_details
;
SADABS Area-Detector Absorption Correction Program, 
Bruker AXS Inc., Madison, Wisconsin, USA, 2000
Rint for all data  0.145 with corrections  0.025
;
_exptl_crystal_colour orange
_exptl_crystal_density_diffrn 2.267
_exptl_crystal_description pseudoprism
_exptl_crystal_F_000 440
_exptl_crystal_size_max 0.20
_exptl_crystal_size_mid 0.10
_exptl_crystal_size_min 0.04
_exptl_transmission_factor_max 1.000
_exptl_transmission_factor_min 0.540
_refine_diff_density_max 1.082
_refine_diff_density_min -0.832
_refine_diff_density_rms 0.114
_refine_ls_extinction_method none
_refine_ls_goodness_of_fit_ref 1.048
_refine_ls_hydrogen_treatment constr
_refine_ls_matrix_type full
_refine_ls_number_parameters 145
_refine_ls_number_reflns 4244
_refine_ls_number_restraints 0
_refine_ls_restrained_S_all 1.048
_refine_ls_R_factor_all 0.0403
_refine_ls_R_factor_gt 0.0327
_refine_ls_shift/su_max 0.001
_refine_ls_shift/su_mean 0.000
_refine_ls_structure_factor_coef Fsqd
_refine_ls_weighting_details 'w=1/[\s^2^(Fo^2^)+(0.0364P)^2^+1.0280P] where P=(Fo^2^+2Fc^2^)/3'
_refine_ls_weighting_scheme calc
_refine_ls_wR_factor_gt 0.0820
_refine_ls_wR_factor_ref 0.0866
_reflns_Friedel_coverage 0.000
_reflns_number_gt 3667
_reflns_number_total 4244
_reflns_threshold_expression 'I > 2\s(I)'
_cod_data_source_file c8nj00495a2.cif
_cod_data_source_block L1IBr
_cod_depositor_comments 'Adding full bibliography for 7057153--7057162.cif.'
_cod_original_cell_volume 696.5(3)
_cod_database_code 7057156
_shelx_shelxl_version_number 2017/1
_shelx_space_group_comment
;
The symmetry employed for this shelxl refinement is uniquely defined
by the following loop, which should always be used as a source of
symmetry information in preference to the above space-group names.
They are only intended as comments.
;

loop_
_space_group_symop_operation_xyz
'x, y, z'
'-x, -y, -z'

loop_
_atom_site_label
_atom_site_type_symbol
_atom_site_fract_x
_atom_site_fract_y
_atom_site_fract_z
_atom_site_U_iso_or_equiv
_atom_site_adp_type
_atom_site_occupancy
_atom_site_site_symmetry_order
_atom_site_calc_flag
_atom_site_refinement_flags_posn
_atom_site_refinement_flags_adp
C1 C 0.5701(4) 0.3652(3) 0.6811(4) 0.0352(6) Uani 1 1 d . .
N N 0.6930(4) 0.4352(3) 0.6336(3) 0.0384(6) Uani 1 1 d . .
C3 C 0.8402(6) 0.5550(5) 0.7232(5) 0.0556(10) Uani 1 1 d . .
H3 H 0.924460 0.602101 0.688479 0.067 Uiso 1 1 calc R U
C4 C 0.8702(7) 0.6101(6) 0.8646(5) 0.0689(14) Uani 1 1 d . .
H4 H 0.972657 0.694448 0.925256 0.083 Uiso 1 1 calc R U
C5 C 0.7458(7) 0.5386(5) 0.9162(5) 0.0633(12) Uani 1 1 d . .
H5 H 0.764896 0.573276 1.012416 0.076 Uiso 1 1 calc R U
C6 C 0.5935(6) 0.4156(4) 0.8234(4) 0.0474(8) Uani 1 1 d . .
H6 H 0.507476 0.366964 0.855941 0.057 Uiso 1 1 calc R U
C7 C 0.2131(5) 0.1558(4) 0.6482(4) 0.0407(7) Uani 1 1 d . .
C8 C 0.2330(6) 0.0567(5) 0.7213(5) 0.0520(9) Uani 1 1 d . .
H8 H 0.331675 0.017036 0.727997 0.062 Uiso 1 1 calc R U
C9 C 0.1065(6) 0.0157(5) 0.7848(5) 0.0541(10) Uani 1 1 d . .
H9 H 0.119665 -0.051006 0.834418 0.065 Uiso 1 1 calc R U
C10 C -0.0387(5) 0.0751(4) 0.7734(4) 0.0448(8) Uani 1 1 d . .
C11 C -0.0582(6) 0.1740(5) 0.7019(6) 0.0585(11) Uani 1 1 d . .
H11 H -0.156786 0.213717 0.695441 0.070 Uiso 1 1 calc R U
C12 C 0.0677(6) 0.2152(5) 0.6392(5) 0.0555(10) Uani 1 1 d . .
H12 H 0.054609 0.283037 0.590765 0.067 Uiso 1 1 calc R U
Cl Cl -0.20406(17) 0.01872(16) 0.84649(13) 0.0697(3) Uani 1 1 d . .
Se Se 0.36825(6) 0.19547(5) 0.54055(4) 0.05300(12) Uani 1 1 d . .
Br Br 0.62193(7) 0.25258(6) 0.11915(5) 0.06453(14) Uani 1 1 d . .
I I 0.66242(3) 0.34981(2) 0.38787(3) 0.04034(8) Uani 1 1 d . .

loop_
_atom_site_aniso_label
_atom_site_aniso_U_11
_atom_site_aniso_U_22
_atom_site_aniso_U_33
_atom_site_aniso_U_23
_atom_site_aniso_U_13
_atom_site_aniso_U_12
C1 0.0310(14) 0.0355(14) 0.0335(16) 0.0072(12) 0.0104(12) 0.0076(11)
N 0.0346(13) 0.0378(13) 0.0416(16) 0.0126(11) 0.0148(12) 0.0093(11)
C3 0.044(2) 0.052(2) 0.057(3) 0.0100(18) 0.0200(18) -0.0024(16)
C4 0.055(2) 0.062(3) 0.054(3) -0.006(2) 0.015(2) -0.012(2)
C5 0.057(2) 0.069(3) 0.038(2) -0.0031(19) 0.0128(19) 0.001(2)
C6 0.0448(19) 0.054(2) 0.0379(19) 0.0105(15) 0.0178(15) 0.0088(16)
C7 0.0349(15) 0.0399(16) 0.0375(18) 0.0089(13) 0.0116(13) 0.0010(12)
C8 0.051(2) 0.055(2) 0.063(3) 0.0259(19) 0.030(2) 0.0243(18)
C9 0.061(2) 0.055(2) 0.057(3) 0.0305(19) 0.026(2) 0.0191(19)
C10 0.0391(17) 0.0476(18) 0.0359(18) 0.0042(14) 0.0152(14) 0.0012(14)
C11 0.045(2) 0.069(3) 0.076(3) 0.032(2) 0.030(2) 0.028(2)
C12 0.050(2) 0.056(2) 0.070(3) 0.034(2) 0.023(2) 0.0205(18)
Cl 0.0557(6) 0.0870(8) 0.0510(6) 0.0094(5) 0.0296(5) -0.0033(5)
Se 0.0485(2) 0.0525(2) 0.0390(2) 0.00122(16) 0.01968(17) -0.00784(16)
Br 0.0699(3) 0.0911(3) 0.0479(3) 0.0280(2) 0.0322(2) 0.0353(3)
I 0.03787(12) 0.04460(12) 0.04494(14) 0.01945(9) 0.01950(10) 0.01485(9)

loop_
_atom_type_symbol
_atom_type_description
_atom_type_scat_dispersion_real
_atom_type_scat_dispersion_imag
_atom_type_scat_source
C C 0.0033 0.0016 'International Tables Vol C Tables 4.2.6.8 and 6.1.1.4'
H H 0.0000 0.0000 'International Tables Vol C Tables 4.2.6.8 and 6.1.1.4'
N N 0.0061 0.0033 'International Tables Vol C Tables 4.2.6.8 and 6.1.1.4'
Cl Cl 0.1484 0.1585 'International Tables Vol C Tables 4.2.6.8 and 6.1.1.4'
Se Se -0.0929 2.2259 'International Tables Vol C Tables 4.2.6.8 and 6.1.1.4'
Br Br -0.2901 2.4595 'International Tables Vol C Tables 4.2.6.8 and 6.1.1.4'
I I -0.4742 1.8119 'International Tables Vol C Tables 4.2.6.8 and 6.1.1.4'

loop_
_geom_angle_atom_site_label_1
_geom_angle_atom_site_label_2
_geom_angle_atom_site_label_3
_geom_angle
N C1 C6 120.7(3)
N C1 Se 115.3(2)
C6 C1 Se 124.0(3)
C3 N C1 120.3(3)
C3 N I 117.6(3)
C1 N I 122.1(2)
N C3 C4 121.7(4)
C3 C4 C5 119.0(4)
C6 C5 C4 119.2(4)
C5 C6 C1 119.1(4)
C8 C7 C12 119.8(4)
C8 C7 Se 120.7(3)
C12 C7 Se 119.1(3)
C7 C8 C9 120.2(4)
C10 C9 C8 119.1(4)
C11 C10 C9 120.9(4)
C11 C10 Cl 119.7(3)
C9 C10 Cl 119.4(3)
C10 C11 C12 120.2(4)
C11 C12 C7 119.9(4)
C1 Se C7 100.00(14)
N I Br 178.74(7)

loop_
_geom_bond_atom_site_label_1
_geom_bond_atom_site_label_2
_geom_bond_distance
C1 N 1.337(4)
C1 C6 1.384(5)
C1 Se 1.906(3)
N C3 1.335(5)
N I 2.410(3)
C3 C4 1.365(7)
C4 C5 1.383(7)
C5 C6 1.376(6)
C7 C8 1.377(5)
C7 C12 1.377(6)
C7 Se 1.923(4)
C8 C9 1.386(6)
C9 C10 1.374(6)
C10 C11 1.363(6)
C10 Cl 1.741(4)
C11 C12 1.377(6)
Br I 2.6229(9)
